data_4115856
loop_
_publ_author_name
'Axel Herzog'
'Carolyn B. Knobler'
'M. Frederick Hawthorne'

_publ_contact_author
;
Hawthorne, M. F.,
Department of Chemistry and Biochemistry,
University of California,
Los Angeles, CA 90095-1569.  U. S. A.
;
_publ_contact_author_email mfh@chem.ucla.edu
_publ_contact_author_fax 310-825-5490
_publ_contact_author_phone 310-825-7378
_publ_section_title
;
 Synthesis, Structure, and Reactivity of
 closo-2,3,4,5,6,7,8,9,10,11-Decahydroxy-1,12-bis(sulfonic
 acid)-1,12-dicarbadodecaborane(12)
;
_journal_name_full 'Journal of the American Chemical Society'
_journal_page_first 12791
_journal_page_last 12797
_journal_paper_doi 10.1021/ja011917g
_journal_volume 123
_journal_year 2001
_chemical_formula_moiety 'K2 C2(SO3)2B10(OH)10 (H2O)2'
_chemical_formula_sum 'C2 H14 B10 K2 O18 S2'
_chemical_formula_weight 576.55
_chemical_name_common
;
 bispotassium salt of closo-B-1,12-decahydroxy-bis(sulfonic acid)-p-carborane
dihydrate
;
_chemical_name_systematic
; 
 K2 closo-2,3,4,5,6,7,8,9,10,11-decahydroxy-1,12-bis(sulfonic acid)-
1,12-dicarbadodecaborane(12) (H2O)2
;
_space_group_IT_number 12
_symmetry_cell_setting monoclinic
_symmetry_space_group_name_Hall '-C 2y'
_symmetry_space_group_name_H-M 'C 1 2/m 1'
_atom_sites_solution_hydrogens geom
_atom_sites_solution_primary direct
_atom_sites_solution_secondary difmap
_audit_creation_method SHELXL-97
_cell_angle_alpha 90.00
_cell_angle_beta 126.471(2)
_cell_angle_gamma 90.00
_cell_formula_units_Z 2
_cell_length_a 12.3129(18)
_cell_length_b 10.0702(13)
_cell_length_c 8.8975(12)
_cell_measurement_reflns_used 903
_cell_measurement_temperature 298(2)
_cell_measurement_theta_max 28.20
_cell_measurement_theta_min 3.02
_cell_volume 887.2(2)
_computing_cell_refinement 'Bruker SMART'
_computing_data_collection 'Bruker SMART'
_computing_data_reduction 'Bruker SHELXTL'
_computing_molecular_graphics 'Bruker SHELXTL'
_computing_publication_material 'Bruker SHELXTL'
_computing_structure_refinement 'SHELXL-97 (Sheldrick, 1997)'
_computing_structure_solution 'SHELXS-97 (Sheldrick, 1990)'
_diffrn_ambient_temperature 298(2)
_diffrn_measured_fraction_theta_full 0.959
_diffrn_measured_fraction_theta_max 0.959
_diffrn_measurement_device_type 'CCD area detector'
_diffrn_measurement_method 'phi and omega scans'
_diffrn_radiation_monochromator graphite
_diffrn_radiation_source 'fine-focus sealed tube'
_diffrn_radiation_type MoK\a
_diffrn_radiation_wavelength 0.71073
_diffrn_reflns_av_R_equivalents 0.0216
_diffrn_reflns_av_sigmaI/netI 0.0209
_diffrn_reflns_limit_h_max 14
_diffrn_reflns_limit_h_min -16
_diffrn_reflns_limit_k_max 10
_diffrn_reflns_limit_k_min -13
_diffrn_reflns_limit_l_max 11
_diffrn_reflns_limit_l_min -10
_diffrn_reflns_number 2957
_diffrn_reflns_theta_full 28.29
_diffrn_reflns_theta_max 28.29
_diffrn_reflns_theta_min 2.85
_exptl_absorpt_coefficient_mu 0.867
_exptl_absorpt_correction_T_max 1.
_exptl_absorpt_correction_T_min 0.762
_exptl_absorpt_correction_type SADABS
_exptl_absorpt_process_details 'Bruker software'
_exptl_crystal_colour colorless
_exptl_crystal_density_diffrn 2.158
_exptl_crystal_description parallelepiped
_exptl_crystal_F_000 580
_exptl_crystal_size_max 0.05
_exptl_crystal_size_mid 0.1
_exptl_crystal_size_min 0.3
_refine_diff_density_max 0.424
_refine_diff_density_min -0.530
_refine_diff_density_rms 0.067
_refine_ls_extinction_coef 0.0028(10)
_refine_ls_extinction_expression Fc^*^=kFc[1+0.001xFc^2^\l^3^/sin(2\q)]^-1/4^
_refine_ls_extinction_method SHELXL
_refine_ls_goodness_of_fit_ref 0.516
_refine_ls_hydrogen_treatment mixed
_refine_ls_matrix_type full
_refine_ls_number_parameters 99
_refine_ls_number_reflns 1121
_refine_ls_number_restraints 0
_refine_ls_restrained_S_all 0.516
_refine_ls_R_factor_all 0.0298
_refine_ls_R_factor_gt 0.0263
_refine_ls_shift/su_max 0.839
_refine_ls_shift/su_mean 0.048
_refine_ls_structure_factor_coef Fsqd
_refine_ls_weighting_details 'calc w=1/[\s^2^(Fo^2^)+(0.0743P)^2^+8.2859P] where P=(Fo^2^+2Fc^2^)/3'
_refine_ls_weighting_scheme calc
_refine_ls_wR_factor_gt 0.0705
_refine_ls_wR_factor_ref 0.0745
_reflns_number_gt 1004
_reflns_number_total 1121
_reflns_threshold_expression >2sigma(I)
_cod_data_source_file ja011917g_1.cif
_cod_data_source_block compound19(H2O)2
_cod_database_code 4115856

loop_
_symmetry_equiv_pos_as_xyz
'x, y, z'
'-x, y, -z'
'x+1/2, y+1/2, z'
'-x+1/2, y+1/2, -z'
'-x, -y, -z'
'x, -y, z'
'-x+1/2, -y+1/2, -z'
'x+1/2, -y+1/2, z'

loop_
_atom_site_label
_atom_site_type_symbol
_atom_site_fract_x
_atom_site_fract_y
_atom_site_fract_z
_atom_site_U_iso_or_equiv
_atom_site_adp_type
_atom_site_occupancy
_atom_site_symmetry_multiplicity
_atom_site_calc_flag
_atom_site_refinement_flags
C1 C 0.1112(2) 0.0000 0.7156(3) 0.0112(4) Uani 1 2 d S
B2 B 0.14144(17) 0.09140(18) 0.5741(2) 0.0132(3) Uani 1 1 d .
O2 O 0.25935(14) 0.16411(17) 0.64884(19) 0.0234(3) Uani 1 1 d .
H2 H 0.272(3) 0.165(4) 0.611(4) 0.035 Uiso 1 1 d .
B3 B 0.01990(17) 0.14726(18) 0.6130(2) 0.0129(3) Uani 1 1 d .
O3 O 0.03441(13) 0.26411(12) 0.70632(16) 0.0172(3) Uani 1 1 d .
H3 H 0.111(3) 0.287(2) 0.780(3) 0.026 Uiso 1 1 d .
B4 B -0.0543(2) 0.0000 0.6392(3) 0.0125(4) Uani 1 2 d S
O4 O -0.08317(19) 0.0000 0.7685(2) 0.0215(4) Uani 1 2 d S
H4 H -0.146(4) 0.0000 0.730(5) 0.032 Uiso 1 2 d S
S1 S 0.24198(5) 0.0000 0.96827(7) 0.01232(17) Uani 1 2 d S
O1S O 0.36917(17) 0.0000 0.9944(2) 0.0229(4) Uani 1 2 d S
O2S O 0.21771(12) 0.11986(12) 1.03472(16) 0.0199(3) Uani 1 1 d .
O1W O 0.6207(2) 1.0000 0.4860(3) 0.0325(5) Uani 1 2 d S
H1W H 0.573(3) 0.936(3) 0.444(4) 0.049 Uiso 1 1 d .
K1 K 0.0000 0.24979(6) 1.0000 0.02339(18) Uani 1 2 d S

loop_
_atom_site_aniso_label
_atom_site_aniso_U_11
_atom_site_aniso_U_22
_atom_site_aniso_U_33
_atom_site_aniso_U_23
_atom_site_aniso_U_13
_atom_site_aniso_U_12
C1 0.0117(9) 0.0124(9) 0.0091(9) 0.000 0.0059(8) 0.000
B2 0.0128(7) 0.0145(8) 0.0104(7) 0.0003(6) 0.0059(6) -0.0017(6)
O2 0.0186(6) 0.0291(7) 0.0182(7) 0.0004(5) 0.0085(5) -0.0099(5)
B3 0.0141(7) 0.0126(8) 0.0095(7) 0.0003(6) 0.0056(6) 0.0007(6)
O3 0.0184(6) 0.0145(6) 0.0136(5) -0.0037(4) 0.0067(5) -0.0001(4)
B4 0.0119(10) 0.0155(11) 0.0095(10) 0.000 0.0061(9) 0.000
O4 0.0170(8) 0.0369(11) 0.0145(8) 0.000 0.0115(7) 0.000
S1 0.0118(3) 0.0136(3) 0.0084(3) 0.000 0.0043(2) 0.000
O1S 0.0130(8) 0.0354(10) 0.0174(8) 0.000 0.0075(7) 0.000
O2S 0.0213(6) 0.0179(6) 0.0139(5) -0.0044(4) 0.0069(5) 0.0009(5)
O1W 0.0280(11) 0.0269(11) 0.0434(12) 0.000 0.0218(10) 0.000
K1 0.0238(3) 0.0294(3) 0.0187(3) 0.000 0.0136(2) 0.000

loop_
_atom_type_symbol
_atom_type_description
_atom_type_scat_dispersion_real
_atom_type_scat_dispersion_imag
_atom_type_scat_source
C C 0.0033 0.0016 'International Tables Vol C Tables 4.2.6.8 and 6.1.1.4'
H H 0.0000 0.0000 'International Tables Vol C Tables 4.2.6.8 and 6.1.1.4'
B B 0.0013 0.0007 'International Tables Vol C Tables 4.2.6.8 and 6.1.1.4'
O O 0.0106 0.0060 'International Tables Vol C Tables 4.2.6.8 and 6.1.1.4'
S S 0.1246 0.1234 'International Tables Vol C Tables 4.2.6.8 and 6.1.1.4'
K K 0.2009 0.2494 'International Tables Vol C Tables 4.2.6.8 and 6.1.1.4'

loop_
_geom_angle_atom_site_label_1
_geom_angle_atom_site_label_2
_geom_angle_atom_site_label_3
_geom_angle
_geom_angle_site_symmetry_1
_geom_angle_site_symmetry_3
B4 C1 B3 63.43(9) . 6
B4 C1 B3 63.43(9) . .
B3 C1 B3 115.45(16) 6 .
B4 C1 B2 114.80(13) . 6
B3 C1 B2 62.00(9) 6 6
B3 C1 B2 114.26(13) . 6
B4 C1 B2 114.80(13) . .
B3 C1 B2 114.26(13) 6 .
B3 C1 B2 62.00(9) . .
B2 C1 B2 62.75(13) 6 .
B4 C1 S1 117.08(14) . .
B3 C1 S1 117.60(8) 6 .
B3 C1 S1 117.60(8) . .
B2 C1 S1 118.11(11) 6 .
B2 C1 S1 118.11(11) . .
O2 B2 B3 123.60(15) . 2_556
O2 B2 C1 122.34(14) . .
B3 B2 C1 104.05(12) 2_556 .
O2 B2 B4 125.21(15) . 5_556
B3 B2 B4 62.07(10) 2_556 5_556
C1 B2 B4 103.93(12) . 5_556
O2 B2 B3 119.35(14) . .
B3 B2 B3 59.10(11) 2_556 .
C1 B2 B3 58.62(9) . .
B4 B2 B3 108.68(13) 5_556 .
O2 B2 B2 121.73(10) . 6
B3 B2 B2 108.62(8) 2_556 6
C1 B2 B2 58.63(7) . 6
B4 B2 B2 58.93(7) 5_556 6
B3 B2 B2 108.06(8) . 6
B2 O2 K1 141.72(10) . 7_557
O3 B3 C1 126.18(13) . .
O3 B3 B2 120.50(13) . 2_556
C1 B3 B2 103.64(12) . 2_556
O3 B3 B3 122.09(8) . 2_556
C1 B3 B3 104.53(10) . 2_556
B2 B3 B3 61.93(10) 2_556 2_556
O3 B3 B2 123.31(13) . .
C1 B3 B2 59.38(10) . .
B2 B3 B2 108.39(12) 2_556 .
B3 B3 B2 58.96(11) 2_556 .
O3 B3 B4 120.49(14) . .
C1 B3 B4 57.46(10) . .
B2 B3 B4 59.55(11) 2_556 .
B3 B3 B4 108.91(11) 2_556 .
B2 B3 B4 107.71(12) . .
B3 O3 K1 117.55(10) . .
O4 B4 C1 119.86(18) . .
O4 B4 B2 126.30(15) . 5_556
C1 B4 B2 104.01(14) . 5_556
O4 B4 B2 126.30(15) . 2_556
C1 B4 B2 104.01(14) . 2_556
B2 B4 B2 62.14(14) 5_556 2_556
O4 B4 B3 119.88(10) . .
C1 B4 B3 59.12(9) . .
B2 B4 B3 108.24(14) 5_556 .
B2 B4 B3 58.37(9) 2_556 .
O4 B4 B3 119.88(10) . 6
C1 B4 B3 59.12(9) . 6
B2 B4 B3 58.37(9) 5_556 6
B2 B4 B3 108.24(14) 2_556 6
B3 B4 B3 108.45(16) . 6
B4 O4 K1 114.48(6) . .
B4 O4 K1 114.48(6) . 5_557
K1 O4 K1 112.88(6) . 5_557
O1S S1 O2S 113.70(6) . .
O1S S1 O2S 113.70(6) . 6
O2S S1 O2S 112.56(11) . 6
O1S S1 C1 106.05(10) . .
O2S S1 C1 104.89(6) . .
O2S S1 C1 104.89(6) 6 .
S1 O1S K1 121.92(3) . 7_557
S1 O1S K1 121.92(3) . 3_545
K1 O1S K1 115.77(6) 7_557 3_545
S1 O2S K1 138.70(7) . .
O2S K1 O2S 124.92(6) 2_557 .
O2S K1 O2 123.70(3) 2_557 7_557
O2S K1 O2 73.96(4) . 7_557
O2S K1 O2 73.96(4) 2_557 8_455
O2S K1 O2 123.70(3) . 8_455
O2 K1 O2 144.95(7) 7_557 8_455
O2S K1 O3 58.88(3) 2_557 2_557
O2S K1 O3 124.27(4) . 2_557
O2 K1 O3 67.23(4) 7_557 2_557
O2 K1 O3 110.91(4) 8_455 2_557
O2S K1 O3 124.27(4) 2_557 .
O2S K1 O3 58.88(3) . .
O2 K1 O3 110.91(4) 7_557 .
O2 K1 O3 67.23(4) 8_455 .
O3 K1 O3 174.28(5) 2_557 .
O2S K1 O1S 149.51(4) 2_557 7_557
O2S K1 O1S 85.50(4) . 7_557
O2 K1 O1S 61.90(4) 7_557 7_557
O2 K1 O1S 87.76(5) 8_455 7_557
O3 K1 O1S 108.15(4) 2_557 7_557
O3 K1 O1S 66.66(4) . 7_557
O2S K1 O1S 85.50(4) 2_557 3_455
O2S K1 O1S 149.51(4) . 3_455
O2 K1 O1S 87.76(5) 7_557 3_455
O2 K1 O1S 61.90(4) 8_455 3_455
O3 K1 O1S 66.66(4) 2_557 3_455
O3 K1 O1S 108.16(4) . 3_455
O1S K1 O1S 64.23(6) 7_557 3_455
O2S K1 O4 67.98(4) 2_557 .
O2S K1 O4 66.69(4) . .
O2 K1 O4 134.78(5) 7_557 .
O2 K1 O4 78.32(5) 8_455 .
O3 K1 O4 119.10(4) 2_557 .
O3 K1 O4 66.23(4) . .
O1S K1 O4 132.68(4) 7_557 .
O1S K1 O4 137.19(5) 3_455 .
O2S K1 O4 66.69(4) 2_557 5_557
O2S K1 O4 67.98(4) . 5_557
O2 K1 O4 78.32(4) 7_557 5_557
O2 K1 O4 134.78(5) 8_455 5_557
O3 K1 O4 66.23(4) 2_557 5_557
O3 K1 O4 119.10(4) . 5_557
O1S K1 O4 137.19(5) 7_557 5_557
O1S K1 O4 132.68(4) 3_455 5_557
O4 K1 O4 67.12(6) . 5_557
O2S K1 K1 62.46(3) 2_557 5_557
O2S K1 K1 62.46(3) . 5_557
O2 K1 K1 107.53(4) 7_557 5_557
O2 K1 K1 107.53(4) 8_455 5_557
O3 K1 K1 92.86(3) 2_557 5_557
O3 K1 K1 92.86(3) . 5_557
O1S K1 K1 147.88(3) 7_557 5_557
O1S K1 K1 147.88(3) 3_455 5_557
O4 K1 K1 33.56(3) . 5_557
O4 K1 K1 33.56(3) 5_557 5_557
O2S K1 K1 117.54(3) 2_557 5_567
O2S K1 K1 117.54(3) . 5_567
O2 K1 K1 72.47(4) 7_557 5_567
O2 K1 K1 72.47(4) 8_455 5_567
O3 K1 K1 87.14(3) 2_557 5_567
O3 K1 K1 87.14(3) . 5_567
O1S K1 K1 32.12(3) 7_557 5_567
O1S K1 K1 32.12(3) 3_455 5_567
O4 K1 K1 146.44(3) . 5_567
O4 K1 K1 146.44(3) 5_557 5_567
K1 K1 K1 180.0 5_557 5_567

loop_
_geom_bond_atom_site_label_1
_geom_bond_atom_site_label_2
_geom_bond_distance
_geom_bond_site_symmetry_2
C1 B4 1.723(3) .
C1 B3 1.754(2) 6
C1 B3 1.754(2) .
C1 B2 1.768(2) 6
C1 B2 1.768(2) .
C1 S1 1.829(2) .
B2 O2 1.392(2) .
B2 B3 1.761(2) 2_556
B2 B4 1.783(3) 5_556
B2 B3 1.814(2) .
B2 B2 1.841(4) 6
O2 K1 2.8788(15) 7_557
B3 O3 1.389(2) .
B3 B2 1.761(2) 2_556
B3 B3 1.764(3) 2_556
B3 B4 1.828(2) .
O3 K1 2.8886(13) .
B4 O4 1.391(3) .
B4 B2 1.783(3) 5_556
B4 B2 1.783(3) 2_556
B4 B3 1.828(2) 6
O4 K1 3.0187(11) .
O4 K1 3.0187(11) 5_557
S1 O1S 1.4402(17) .
S1 O2S 1.4511(12) .
S1 O2S 1.4511(12) 6
O1S K1 2.9749(11) 7_557
O1S K1 2.9749(11) 3_545
O2S K1 2.8300(13) .
K1 O2S 2.8300(13) 2_557
K1 O2 2.8788(15) 7_557
K1 O2 2.8788(15) 8_455
K1 O3 2.8886(13) 2_557
K1 O1S 2.9749(11) 7_557
K1 O1S 2.9749(11) 3_455
K1 O4 3.0187(11) 5_557
K1 K1 5.0310(13) 5_557
K1 K1 5.0393(13) 5_567

loop_
_geom_hbond_atom_site_label_D
_geom_hbond_atom_site_label_H
_geom_hbond_atom_site_label_A
_geom_hbond_distance_DH
_geom_hbond_distance_HA
_geom_hbond_distance_DA
_geom_hbond_angle_DHA
_geom_hbond_site_symmetry_A
O1W H1W O3 0.80(3) 2.11(3) 2.8867(18) 165(3) 4_556
O3 H3 O2S 0.80(3) 1.98(3) 2.7622(17) 167(2) 7_557
O4 H4 O1W 0.64(4) 2.35(4) 2.953(3) 157(4) 1_445

loop_
_geom_torsion_atom_site_label_1
_geom_torsion_atom_site_label_2
_geom_torsion_atom_site_label_3
_geom_torsion_atom_site_label_4
_geom_torsion
_geom_torsion_site_symmetry_1
_geom_torsion_site_symmetry_4
B4 C1 B2 O2 143.58(15) . .
B3 C1 B2 O2 -145.83(16) 6 .
B3 C1 B2 O2 107.06(18) . .
B2 C1 B2 O2 -110.06(15) 6 .
S1 C1 B2 O2 -1.0(2) . .
B4 C1 B2 B3 -2.89(14) . 2_556
B3 C1 B2 B3 67.70(16) 6 2_556
B3 C1 B2 B3 -39.41(10) . 2_556
B2 C1 B2 B3 103.47(10) 6 2_556
S1 C1 B2 B3 -147.52(10) . 2_556
B4 C1 B2 B4 -67.09(13) . 5_556
B3 C1 B2 B4 3.51(17) 6 5_556
B3 C1 B2 B4 -103.60(12) . 5_556
B2 C1 B2 B4 39.28(13) 6 5_556
S1 C1 B2 B4 148.29(10) . 5_556
B4 C1 B2 B3 36.51(10) . .
B3 C1 B2 B3 107.11(17) 6 .
B2 C1 B2 B3 142.88(10) 6 .
S1 C1 B2 B3 -108.11(10) . .
B4 C1 B2 B2 -106.36(11) . 6
B3 C1 B2 B2 -35.77(8) 6 6
B3 C1 B2 B2 -142.88(10) . 6
S1 C1 B2 B2 109.01(11) . 6
B3 B2 O2 K1 132.74(16) 2_556 7_557
C1 B2 O2 K1 -7.2(3) . 7_557
B4 B2 O2 K1 -149.93(13) 5_556 7_557
B3 B2 O2 K1 62.2(2) . 7_557
B2 B2 O2 K1 -77.76(19) 6 7_557
B4 C1 B3 O3 106.20(18) . .
B3 C1 B3 O3 143.83(12) 6 .
B2 C1 B3 O3 -147.01(15) 6 .
B2 C1 B3 O3 -110.96(17) . .
S1 C1 B3 O3 -2.0(2) . .
B4 C1 B3 B2 -39.34(12) . 2_556
B3 C1 B3 B2 -1.7(2) 6 2_556
B2 C1 B3 B2 67.46(16) 6 2_556
B2 C1 B3 B2 103.51(11) . 2_556
S1 C1 B3 B2 -147.57(12) . 2_556
B4 C1 B3 B3 -103.41(15) . 2_556
B3 C1 B3 B3 -65.8(2) 6 2_556
B2 C1 B3 B3 3.39(18) 6 2_556
B2 C1 B3 B3 39.44(12) . 2_556
S1 C1 B3 B3 148.36(13) . 2_556
B4 C1 B3 B2 -142.85(13) . .
B3 C1 B3 B2 -105.21(16) 6 .
B2 C1 B3 B2 -36.05(12) 6 .
S1 C1 B3 B2 108.92(14) . .
B3 C1 B3 B4 37.63(16) 6 .
B2 C1 B3 B4 106.79(15) 6 .
B2 C1 B3 B4 142.85(13) . .
S1 C1 B3 B4 -108.24(15) . .
O2 B2 B3 O3 3.5(2) . .
B3 B2 B3 O3 -110.27(12) 2_556 .
C1 B2 B3 O3 115.59(16) . .
B4 B2 B3 O3 -149.16(13) 5_556 .
B2 B2 B3 O3 148.41(12) 6 .
O2 B2 B3 C1 -112.07(16) . .
B3 B2 B3 C1 134.14(11) 2_556 .
B4 B2 B3 C1 95.25(12) 5_556 .
B2 B2 B3 C1 32.82(8) 6 .
O2 B2 B3 B2 152.65(14) . 2_556
B3 B2 B3 B2 38.86(15) 2_556 2_556
C1 B2 B3 B2 -95.28(12) . 2_556
B4 B2 B3 B2 -0.03(17) 5_556 2_556
B2 B2 B3 B2 -62.46(11) 6 2_556
O2 B2 B3 B3 113.79(16) . 2_556
C1 B2 B3 B3 -134.14(11) . 2_556
B4 B2 B3 B3 -38.88(8) 5_556 2_556
B2 B2 B3 B3 -101.32(6) 6 2_556
O2 B2 B3 B4 -144.38(15) . .
B3 B2 B3 B4 101.83(13) 2_556 .
C1 B2 B3 B4 -32.31(12) . .
B4 B2 B3 B4 62.95(16) 5_556 .
B2 B2 B3 B4 0.51(12) 6 .
C1 B3 O3 K1 -56.73(18) . .
B2 B3 O3 K1 83.61(14) 2_556 .
B3 B3 O3 K1 157.63(14) 2_556 .
B2 B3 O3 K1 -130.80(12) . .
B4 B3 O3 K1 13.22(18) . .
B3 C1 B4 O4 109.03(8) 6 .
B3 C1 B4 O4 -109.03(8) . .
B2 C1 B4 O4 145.00(9) 6 .
B2 C1 B4 O4 -145.00(9) . .
S1 C1 B4 O4 0.0 . .
B3 C1 B4 B2 -38.83(10) 6 5_556
B3 C1 B4 B2 103.11(12) . 5_556
B2 C1 B4 B2 -2.86(12) 6 5_556
B2 C1 B4 B2 67.13(12) . 5_556
S1 C1 B4 B2 -147.86(8) . 5_556
B3 C1 B4 B2 -103.11(12) 6 2_556
B3 C1 B4 B2 38.83(10) . 2_556
B2 C1 B4 B2 -67.13(12) 6 2_556
B2 C1 B4 B2 2.86(12) . 2_556
S1 C1 B4 B2 147.86(8) . 2_556
B3 C1 B4 B3 -141.94(16) 6 .
B2 C1 B4 B3 -105.97(13) 6 .
B2 C1 B4 B3 -35.97(11) . .
S1 C1 B4 B3 109.03(8) . .
B3 C1 B4 B3 141.94(16) . 6
B2 C1 B4 B3 35.97(11) 6 6
B2 C1 B4 B3 105.97(13) . 6
S1 C1 B4 B3 -109.03(8) . 6
O3 B3 B4 O4 -6.9(3) . .
C1 B3 B4 O4 109.0(2) . .
B2 B3 B4 O4 -116.6(2) 2_556 .
B3 B3 B4 O4 -155.50(17) 2_556 .
B2 B3 B4 O4 142.06(17) . .
O3 B3 B4 C1 -115.91(16) . .
B2 B3 B4 C1 134.39(14) 2_556 .
B3 B3 B4 C1 95.50(15) 2_556 .
B2 B3 B4 C1 33.07(12) . .
O3 B3 B4 B2 148.36(14) . 5_556
C1 B3 B4 B2 -95.73(14) . 5_556
B2 B3 B4 B2 38.67(12) 2_556 5_556
B3 B3 B4 B2 -0.22(18) 2_556 5_556
B2 B3 B4 B2 -62.66(16) . 5_556
O3 B3 B4 B2 109.70(16) . 2_556
C1 B3 B4 B2 -134.39(14) . 2_556
B3 B3 B4 B2 -38.89(13) 2_556 2_556
B2 B3 B4 B2 -101.33(12) . 2_556
O3 B3 B4 B3 -149.81(11) . 6
C1 B3 B4 B3 -33.90(14) . 6
B2 B3 B4 B3 100.49(15) 2_556 6
B3 B3 B4 B3 61.6(2) 2_556 6
B2 B3 B4 B3 -0.83(19) . 6
C1 B4 O4 K1 66.29(8) . .
B2 B4 O4 K1 -153.53(10) 5_556 .
B2 B4 O4 K1 -73.88(19) 2_556 .
B3 B4 O4 K1 -3.1(2) . .
B3 B4 O4 K1 135.64(11) 6 .
C1 B4 O4 K1 -66.29(8) . 5_557
B2 B4 O4 K1 73.88(19) 5_556 5_557
B2 B4 O4 K1 153.53(10) 2_556 5_557
B3 B4 O4 K1 -135.64(11) . 5_557
B3 B4 O4 K1 3.1(2) 6 5_557
B4 C1 S1 O1S 180.0 . .
B3 C1 S1 O1S 107.43(12) 6 .
B3 C1 S1 O1S -107.43(12) . .
B2 C1 S1 O1S 36.18(9) 6 .
B2 C1 S1 O1S -36.18(9) . .
B4 C1 S1 O2S -59.39(6) . .
B3 C1 S1 O2S -131.96(12) 6 .
B3 C1 S1 O2S 13.18(15) . .
B2 C1 S1 O2S 156.79(10) 6 .
B2 C1 S1 O2S 84.43(12) . .
B4 C1 S1 O2S 59.39(6) . 6
B3 C1 S1 O2S -13.18(15) 6 6
B3 C1 S1 O2S 131.96(12) . 6
B2 C1 S1 O2S -84.43(12) 6 6
B2 C1 S1 O2S -156.79(10) . 6
O2S S1 O1S K1 -28.47(13) . 7_557
O2S S1 O1S K1 -159.02(8) 6 7_557
C1 S1 O1S K1 86.25(8) . 7_557
O2S S1 O1S K1 159.02(8) . 3_545
O2S S1 O1S K1 28.47(13) 6 3_545
C1 S1 O1S K1 -86.25(8) . 3_545
O1S S1 O2S K1 165.21(10) . .
O2S S1 O2S K1 -63.68(14) 6 .
C1 S1 O2S K1 49.80(12) . .
S1 O2S K1 O2S 34.14(9) . 2_557
S1 O2S K1 O2 154.36(11) . 7_557
S1 O2S K1 O2 -59.33(12) . 8_455
S1 O2S K1 O3 107.45(10) . 2_557
S1 O2S K1 O3 -78.24(10) . .
S1 O2S K1 O1S -143.62(11) . 7_557
S1 O2S K1 O1S -150.29(10) . 3_455
S1 O2S K1 O4 -2.86(10) . .
S1 O2S K1 O4 70.73(11) . 5_557
S1 O2S K1 K1 34.14(9) . 5_557
S1 O2S K1 K1 -145.86(9) . 5_567
B3 O3 K1 O2S -47.58(12) . 2_557
B3 O3 K1 O2S 65.85(11) . .
B3 O3 K1 O2 120.66(11) . 7_557
B3 O3 K1 O2 -97.15(11) . 8_455
B3 O3 K1 O3 -169.33(11) . 2_557
B3 O3 K1 O1S 165.10(11) . 7_557
B3 O3 K1 O1S -144.67(11) . 3_455
B3 O3 K1 O4 -10.31(10) . .
B3 O3 K1 O4 32.70(12) . 5_557
B3 O3 K1 K1 10.67(10) . 5_557
B3 O3 K1 K1 -169.33(10) . 5_567
B4 O4 K1 O2S 153.67(14) . 2_557
K1 O4 K1 O2S -72.98(6) 5_557 2_557
B4 O4 K1 O2S -58.49(14) . .
K1 O4 K1 O2S 74.86(6) 5_557 .
B4 O4 K1 O2 -90.11(14) . 7_557
K1 O4 K1 O2 43.24(8) 5_557 7_557
B4 O4 K1 O2 76.43(14) . 8_455
K1 O4 K1 O2 -150.23(6) 5_557 8_455
B4 O4 K1 O3 -175.99(13) . 2_557
K1 O4 K1 O3 -42.65(7) 5_557 2_557
B4 O4 K1 O3 6.35(13) . .
K1 O4 K1 O3 139.69(7) 5_557 .
B4 O4 K1 O1S 0.61(16) . 7_557
K1 O4 K1 O1S 133.95(5) 5_557 7_557
B4 O4 K1 O1S 97.81(15) . 3_455
K1 O4 K1 O1S -128.84(6) 5_557 3_455
B4 O4 K1 O4 -133.34(17) . 5_557
K1 O4 K1 O4 0.0 5_557 5_557
B4 O4 K1 K1 -133.34(17) . 5_557
B4 O4 K1 K1 46.66(17) . 5_567
K1 O4 K1 K1 180.0 5_557 5_567
